data_7223561
loop_
_publ_author_name
'Khavasi, Hamid Reza'
'Ghanbarpour, Alireza'
'Azhdari Tehrani, Alireza'

_publ_section_title
;
 The role of intermolecular interactions involving halogens in the
 supramolecular architecture of a series of Mn(II) coordination compounds
;
_journal_name_full 'RSC Adv.'
_journal_paper_doi 10.1039/C5RA25192C
_journal_year 2015
_chemical_formula_sum 'C24 H18 Cl2 I2 Mn N4 O2'
_chemical_formula_weight 774.06
_chemical_name_systematic
; 
 ? 
;
_space_group_IT_number 60
_symmetry_cell_setting orthorhombic
_symmetry_space_group_name_Hall '-P 2n 2ab'
_symmetry_space_group_name_H-M 'P b c n'
_atom_sites_solution_hydrogens geom
_atom_sites_solution_primary direct
_atom_sites_solution_secondary difmap
_audit_creation_method SHELXL-97
_audit_update_record
;
2014-07-25 deposited with the CCDC.
2015-12-17 downloaded from the CCDC.
;
_cell_angle_alpha 90.00
_cell_angle_beta 90.00
_cell_angle_gamma 90.00
_cell_formula_units_Z 4
_cell_length_a 13.3390(12)
_cell_length_b 9.4207(7)
_cell_length_c 20.8663(14)
_cell_measurement_reflns_used 12193
_cell_measurement_temperature 298(2)
_cell_measurement_theta_max 26.00
_cell_measurement_theta_min 2.48
_cell_volume 2622.1(4)
_computing_cell_refinement 'X-Area 1.31 (Stoe & Cie GmbH, 2005)'
_computing_data_collection 'X-Area 1.31 (Stoe & Cie GmbH, 2005)'
_computing_data_reduction 'X-Area 1.31 (Stoe & Cie GmbH, 2005)'
_computing_molecular_graphics 'ORTEP-3 for Windows (Farrugia, 1997)'
_computing_publication_material 'WinGX (Farrugia, 1999)'
_computing_structure_refinement 'SHELXL-97 (Sheldrick, 1997)'
_computing_structure_solution 'SHELXS-97 (Sheldrick, 1990)'
_diffrn_ambient_temperature 298(2)
_diffrn_detector_area_resol_mean '0.15 mm'
_diffrn_measured_fraction_theta_full 1.000
_diffrn_measured_fraction_theta_max 1.000
_diffrn_measurement_device_type 'STOE IPDS II'
_diffrn_measurement_method 'rotation method'
_diffrn_radiation_monochromator graphite
_diffrn_radiation_source 'fine-focus sealed tube'
_diffrn_radiation_type MoK\a
_diffrn_radiation_wavelength 0.71073
_diffrn_reflns_av_R_equivalents 0.0700
_diffrn_reflns_av_sigmaI/netI 0.0451
_diffrn_reflns_limit_h_max 16
_diffrn_reflns_limit_h_min -14
_diffrn_reflns_limit_k_max 11
_diffrn_reflns_limit_k_min -11
_diffrn_reflns_limit_l_max 22
_diffrn_reflns_limit_l_min -25
_diffrn_reflns_number 12193
_diffrn_reflns_theta_full 26.00
_diffrn_reflns_theta_max 26.00
_diffrn_reflns_theta_min 2.48
_diffrn_standards_number 0
_exptl_absorpt_coefficient_mu 3.092
_exptl_absorpt_correction_T_max 0.5219
_exptl_absorpt_correction_T_min 0.4017
_exptl_absorpt_correction_type numerical
_exptl_absorpt_process_details 'shape of crystal determined optically'
_exptl_crystal_colour Yellow
_exptl_crystal_density_diffrn 1.961
_exptl_crystal_density_method 'not measured'
_exptl_crystal_description Prism
_exptl_crystal_F_000 1484
_exptl_crystal_size_max 0.34
_exptl_crystal_size_mid 0.25
_exptl_crystal_size_min 0.22
_refine_diff_density_max 0.490
_refine_diff_density_min -0.815
_refine_diff_density_rms 0.092
_refine_ls_extinction_coef 0.00103(14)
_refine_ls_extinction_expression Fc^*^=kFc[1+0.001xFc^2^\l^3^/sin(2\q)]^-1/4^
_refine_ls_extinction_method SHELXL
_refine_ls_goodness_of_fit_ref 1.072
_refine_ls_hydrogen_treatment constr
_refine_ls_matrix_type full
_refine_ls_number_parameters 160
_refine_ls_number_reflns 2588
_refine_ls_number_restraints 0
_refine_ls_restrained_S_all 1.072
_refine_ls_R_factor_all 0.0648
_refine_ls_R_factor_gt 0.0422
_refine_ls_shift/su_max 0.006
_refine_ls_shift/su_mean 0.001
_refine_ls_structure_factor_coef Fsqd
_refine_ls_weighting_details 'calc w=1/[\s^2^(Fo^2^)+(0.0334P)^2^+1.2975P] where P=(Fo^2^+2Fc^2^)/3'
_refine_ls_weighting_scheme calc
_refine_ls_wR_factor_gt 0.0774
_refine_ls_wR_factor_ref 0.0827
_reflns_number_gt 1977
_reflns_number_total 2588
_reflns_threshold_expression >2sigma(I)
_cod_data_source_file c5ra25192c2.cif
_cod_data_source_block d:\determination\solution\c359\khc359-abs1
_cod_depositor_comments
;
The following automatic conversions were performed:

'_symmetry_cell_setting' value 'Orthorhombic' changed to
'orthorhombic' according to
/usr/data/users/saulius/crontab/automatic-downloads/rss-feeds/RSC/lib/dictionaries/cif_core.dic
dictionary named 'cif_core.dic' version 2.4.2 from 2011-04-26.

Automatic conversion script
Id: cif_fix_values 4268 2015-11-12 08:31:59Z antanas 
;
_cod_original_sg_symbol_H-M Pbcn
_cod_original_formula_sum 'C24 H18 Cl2 I2 Mn1 N4 O2'
_cod_database_code 7223561

loop_
_symmetry_equiv_pos_as_xyz
'x, y, z'
'-x+1/2, -y+1/2, z+1/2'
'x+1/2, -y+1/2, -z'
'-x, y, -z+1/2'
'-x, -y, -z'
'x-1/2, y-1/2, -z-1/2'
'-x-1/2, y-1/2, z'
'x, -y, z-1/2'

loop_
_atom_site_label
_atom_site_type_symbol
_atom_site_fract_x
_atom_site_fract_y
_atom_site_fract_z
_atom_site_U_iso_or_equiv
_atom_site_adp_type
_atom_site_occupancy
_atom_site_symmetry_multiplicity
_atom_site_calc_flag
_atom_site_refinement_flags
C1 C 0.2110(3) 0.4761(5) 0.3211(2) 0.0344(10) Uani 1 1 d .
H1 H 0.1710 0.5377 0.3448 0.041 Uiso 1 1 calc R
C2 C 0.3122(3) 0.4762(5) 0.3321(3) 0.0434(12) Uani 1 1 d .
H2 H 0.3402 0.5367 0.3624 0.052 Uiso 1 1 calc R
C3 C 0.3712(4) 0.3852(6) 0.2975(3) 0.0528(14) Uani 1 1 d .
H3 H 0.4400 0.3818 0.3044 0.063 Uiso 1 1 calc R
C4 C 0.3274(4) 0.2986(4) 0.2520(3) 0.0422(12) Uani 1 1 d .
H4 H 0.3664 0.2371 0.2276 0.051 Uiso 1 1 calc R
C5 C 0.2256(3) 0.3044(4) 0.2435(2) 0.0272(9) Uani 1 1 d .
C6 C 0.1671(3) 0.2137(4) 0.1975(2) 0.0281(9) Uani 1 1 d .
C7 C 0.1812(3) 0.0288(4) 0.1130(2) 0.0312(10) Uani 1 1 d .
C8 C 0.0797(4) -0.0015(5) 0.1060(2) 0.0407(11) Uani 1 1 d .
H8 H 0.0322 0.0453 0.1310 0.049 Uiso 1 1 calc R
C9 C 0.0501(4) -0.1014(5) 0.0617(3) 0.0438(12) Uani 1 1 d .
H9 H -0.0177 -0.1231 0.0579 0.053 Uiso 1 1 calc R
C10 C 0.1174(4) -0.1690(5) 0.0234(2) 0.0393(11) Uani 1 1 d .
C11 C 0.2178(4) -0.1395(5) 0.0296(3) 0.0503(14) Uani 1 1 d .
H11 H 0.2644 -0.1862 0.0040 0.060 Uiso 1 1 calc R
C12 C 0.2495(4) -0.0394(5) 0.0744(3) 0.0462(12) Uani 1 1 d .
H12 H 0.3174 -0.0186 0.0782 0.055 Uiso 1 1 calc R
N1 N 0.1670(3) 0.3922(3) 0.27823(18) 0.0290(8) Uani 1 1 d .
N2 N 0.2188(3) 0.1259(3) 0.15914(18) 0.0312(8) Uani 1 1 d .
H2B H 0.2830 0.1288 0.1629 0.037 Uiso 1 1 calc R
O1 O 0.0747(2) 0.2209(3) 0.19764(17) 0.0375(7) Uani 1 1 d .
Mn1 Mn 0.0000 0.39839(9) 0.2500 0.0282(2) Uani 1 2 d S
I1 I 0.06748(3) -0.31948(3) -0.043535(18) 0.05515(15) Uani 1 1 d .
Cl1 Cl 0.03085(8) 0.56213(11) 0.15991(6) 0.0367(3) Uani 1 1 d .

loop_
_atom_site_aniso_label
_atom_site_aniso_U_11
_atom_site_aniso_U_22
_atom_site_aniso_U_33
_atom_site_aniso_U_23
_atom_site_aniso_U_13
_atom_site_aniso_U_12
C1 0.026(2) 0.042(2) 0.035(3) -0.0092(19) 0.000(2) 0.0051(19)
C2 0.025(2) 0.052(3) 0.053(3) -0.018(2) -0.007(2) -0.001(2)
C3 0.022(3) 0.062(3) 0.075(4) -0.020(3) -0.012(3) 0.007(2)
C4 0.024(2) 0.043(2) 0.059(3) -0.016(2) 0.000(2) 0.0097(19)
C5 0.020(2) 0.0289(19) 0.033(2) 0.0010(17) 0.0012(18) 0.0023(15)
C6 0.023(2) 0.0267(19) 0.035(3) 0.0025(16) -0.0022(19) 0.0016(16)
C7 0.035(2) 0.0267(19) 0.032(3) -0.0028(17) -0.004(2) -0.0010(18)
C8 0.032(3) 0.048(2) 0.042(3) -0.011(2) 0.007(2) -0.006(2)
C9 0.032(3) 0.054(3) 0.045(3) -0.011(2) -0.002(2) -0.014(2)
C10 0.049(3) 0.038(2) 0.031(3) -0.006(2) -0.006(2) -0.002(2)
C11 0.046(3) 0.054(3) 0.051(4) -0.017(2) 0.003(3) 0.005(2)
C12 0.033(3) 0.055(3) 0.050(3) -0.016(2) -0.001(3) 0.005(2)
N1 0.0226(18) 0.0323(17) 0.032(2) 0.0005(15) -0.0051(16) -0.0015(15)
N2 0.0218(17) 0.0333(17) 0.038(2) -0.0062(16) -0.0005(16) 0.0015(15)
O1 0.0220(16) 0.0393(15) 0.051(2) -0.0125(14) -0.0038(15) -0.0007(13)
Mn1 0.0181(4) 0.0314(4) 0.0350(6) 0.000 -0.0012(4) 0.000
I1 0.0729(3) 0.0468(2) 0.0457(2) -0.01326(16) -0.0095(2) -0.00582(17)
Cl1 0.0274(5) 0.0443(6) 0.0383(7) 0.0041(5) -0.0006(5) -0.0075(4)

loop_
_atom_type_symbol
_atom_type_description
_atom_type_scat_dispersion_real
_atom_type_scat_dispersion_imag
_atom_type_scat_source
C C 0.0033 0.0016 'International Tables Vol C Tables 4.2.6.8 and 6.1.1.4'
H H 0.0000 0.0000 'International Tables Vol C Tables 4.2.6.8 and 6.1.1.4'
N N 0.0061 0.0033 'International Tables Vol C Tables 4.2.6.8 and 6.1.1.4'
O O 0.0106 0.0060 'International Tables Vol C Tables 4.2.6.8 and 6.1.1.4'
Mn Mn 0.3368 0.7283 'International Tables Vol C Tables 4.2.6.8 and 6.1.1.4'
I I -0.4742 1.8119 'International Tables Vol C Tables 4.2.6.8 and 6.1.1.4'
Cl Cl 0.1484 0.1585 'International Tables Vol C Tables 4.2.6.8 and 6.1.1.4'

loop_
_geom_angle_atom_site_label_1
_geom_angle_atom_site_label_2
_geom_angle_atom_site_label_3
_geom_angle
_geom_angle_site_symmetry_1
_geom_angle_site_symmetry_3
N1 C1 C2 123.4(4) . .
N1 C1 H1 118.3 . .
C2 C1 H1 118.3 . .
C1 C2 C3 118.4(5) . .
C1 C2 H2 120.8 . .
C3 C2 H2 120.8 . .
C2 C3 C4 119.3(5) . .
C2 C3 H3 120.3 . .
C4 C3 H3 120.3 . .
C5 C4 C3 119.0(4) . .
C5 C4 H4 120.5 . .
C3 C4 H4 120.5 . .
N1 C5 C4 121.9(4) . .
N1 C5 C6 112.9(4) . .
C4 C5 C6 125.1(4) . .
O1 C6 N2 123.2(4) . .
O1 C6 C5 119.2(4) . .
N2 C6 C5 117.6(4) . .
C12 C7 C8 119.1(4) . .
C12 C7 N2 117.6(4) . .
C8 C7 N2 123.3(4) . .
C9 C8 C7 119.4(4) . .
C9 C8 H8 120.3 . .
C7 C8 H8 120.3 . .
C10 C9 C8 121.7(5) . .
C10 C9 H9 119.2 . .
C8 C9 H9 119.2 . .
C9 C10 C11 119.5(4) . .
C9 C10 I1 119.8(4) . .
C11 C10 I1 120.6(4) . .
C10 C11 C12 119.8(5) . .
C10 C11 H11 120.1 . .
C12 C11 H11 120.1 . .
C7 C12 C11 120.5(5) . .
C7 C12 H12 119.7 . .
C11 C12 H12 119.7 . .
C1 N1 C5 117.9(4) . .
C1 N1 Mn1 125.8(3) . .
C5 N1 Mn1 116.0(3) . .
C6 N2 C7 128.3(4) . .
C6 N2 H2B 115.9 . .
C7 N2 H2B 115.9 . .
C6 O1 Mn1 119.1(3) . .
O1 Mn1 O1 82.98(17) . 4
O1 Mn1 N1 71.11(12) . .
O1 Mn1 N1 106.79(12) 4 .
O1 Mn1 N1 106.62(12) . 4
O1 Mn1 N1 70.95(12) 4 4
N1 Mn1 N1 177.12(16) . 4
O1 Mn1 Cl1 156.37(9) . 4
O1 Mn1 Cl1 91.22(9) 4 4
N1 Mn1 Cl1 88.90(9) . 4
N1 Mn1 Cl1 92.90(9) 4 4
O1 Mn1 Cl1 91.18(9) . .
O1 Mn1 Cl1 156.37(9) 4 .
N1 Mn1 Cl1 92.75(9) . .
N1 Mn1 Cl1 89.05(9) 4 .
Cl1 Mn1 Cl1 102.57(6) 4 .

loop_
_geom_bond_atom_site_label_1
_geom_bond_atom_site_label_2
_geom_bond_distance
_geom_bond_site_symmetry_2
C1 N1 1.331(6) .
C1 C2 1.369(6) .
C1 H1 0.9300 .
C2 C3 1.369(7) .
C2 H2 0.9300 .
C3 C4 1.381(7) .
C3 H3 0.9300 .
C4 C5 1.370(6) .
C4 H4 0.9300 .
C5 N1 1.349(5) .
C5 C6 1.505(6) .
C6 O1 1.234(5) .
C6 N2 1.342(5) .
C7 C12 1.376(6) .
C7 C8 1.392(7) .
C7 N2 1.420(5) .
C8 C9 1.378(6) .
C8 H8 0.9300 .
C9 C10 1.360(7) .
C9 H9 0.9300 .
C10 C11 1.375(7) .
C10 I1 2.099(4) .
C11 C12 1.395(7) .
C11 H11 0.9300 .
C12 H12 0.9300 .
N1 Mn1 2.304(3) .
N2 H2B 0.8600 .
O1 Mn1 2.230(3) .
Mn1 O1 2.233(3) 4
Mn1 N1 2.305(3) 4
Mn1 Cl1 2.4657(13) 4
Mn1 Cl1 2.4669(13) .

loop_
_geom_torsion_atom_site_label_1
_geom_torsion_atom_site_label_2
_geom_torsion_atom_site_label_3
_geom_torsion_atom_site_label_4
_geom_torsion
_geom_torsion_site_symmetry_4
N1 C1 C2 C3 -0.2(8) .
C1 C2 C3 C4 1.1(9) .
C2 C3 C4 C5 -1.0(8) .
C3 C4 C5 N1 0.0(7) .
C3 C4 C5 C6 -178.1(5) .
N1 C5 C6 O1 -3.8(6) .
C4 C5 C6 O1 174.5(5) .
N1 C5 C6 N2 177.8(4) .
C4 C5 C6 N2 -4.0(7) .
C12 C7 C8 C9 1.6(7) .
N2 C7 C8 C9 -177.4(4) .
C7 C8 C9 C10 -1.6(8) .
C8 C9 C10 C11 1.3(8) .
C8 C9 C10 I1 -179.7(4) .
C9 C10 C11 C12 -0.8(8) .
I1 C10 C11 C12 -179.9(4) .
C8 C7 C12 C11 -1.2(8) .
N2 C7 C12 C11 177.9(5) .
C10 C11 C12 C7 0.8(8) .
C2 C1 N1 C5 -0.8(7) .
C2 C1 N1 Mn1 -174.2(4) .
C4 C5 N1 C1 0.9(6) .
C6 C5 N1 C1 179.2(4) .
C4 C5 N1 Mn1 174.9(4) .
C6 C5 N1 Mn1 -6.8(4) .
O1 C6 N2 C7 0.3(7) .
C5 C6 N2 C7 178.7(4) .
C12 C7 N2 C6 173.2(4) .
C8 C7 N2 C6 -7.8(7) .
N2 C6 O1 Mn1 -168.6(3) .
C5 C6 O1 Mn1 13.0(5) .
C6 O1 Mn1 O1 -122.5(4) 4
C6 O1 Mn1 N1 -12.1(3) .
C6 O1 Mn1 N1 169.8(3) 4
C6 O1 Mn1 Cl1 -45.7(5) 4
C6 O1 Mn1 Cl1 80.4(3) .
C1 N1 Mn1 O1 -177.0(4) .
C5 N1 Mn1 O1 9.5(3) .
C1 N1 Mn1 O1 -100.7(4) 4
C5 N1 Mn1 O1 85.7(3) 4
C1 N1 Mn1 N1 -138.6(4) 4
C5 N1 Mn1 N1 47.9(3) 4
C1 N1 Mn1 Cl1 -9.8(4) 4
C5 N1 Mn1 Cl1 176.7(3) 4
C1 N1 Mn1 Cl1 92.7(4) .
C5 N1 Mn1 Cl1 -80.8(3) .
